data_4510873
loop_
_publ_author_name
'George, Fanny'
'Tumanov, Nikolay'
'Norberg, Bernadette'
'Robeyns, Koen'
'Filinchuk, Yaroslav'
'Wouters, Johan'
'Leyssens, Tom'

_publ_section_title
;
 Does Chirality Influence the Tendency toward Cocrystal Formation?
;
_journal_issue 6
_journal_name_full 'Crystal Growth &amp; Design'
_journal_page_first 2880
_journal_paper_doi 10.1021/cg500181t
_journal_volume 14
_journal_year 2014
_chemical_formula_moiety 'C8 H14 N2 O2, C7 H6 O4'
_chemical_formula_sum 'C15 H20 N2 O6'
_chemical_formula_weight 324.33
_chemical_name_systematic
; 
 ? 
;
_space_group_IT_number 14
_symmetry_cell_setting monoclinic
_symmetry_space_group_name_Hall '-P 2yn'
_symmetry_space_group_name_H-M 'P 1 21/n 1'
_atom_sites_solution_hydrogens geom
_atom_sites_solution_primary direct
_atom_sites_solution_secondary difmap
_audit_creation_method SHELXL-97
_cell_angle_alpha 90.00
_cell_angle_beta 96.638(4)
_cell_angle_gamma 90.00
_cell_formula_units_Z 4
_cell_length_a 6.2828(3)
_cell_length_b 13.3843(6)
_cell_length_c 18.7984(8)
_cell_measurement_reflns_used 5289
_cell_measurement_temperature 150(2)
_cell_measurement_theta_max 25.2921
_cell_measurement_theta_min 3.0378
_cell_volume 1570.18(12)
_computing_cell_refinement
;
CrysAlisPro, Agilent Technologies,
Version 1.171.36.21 (release 14-08-2012 CrysAlis171 .NET)
(compiled Sep 14 2012,17:21:16)
;
_computing_data_collection MAR
_computing_data_reduction
;
CrysAlisPro, Agilent Technologies,
Version 1.171.36.21 (release 14-08-2012 CrysAlis171 .NET)
(compiled Sep 14 2012,17:21:16)
;
_computing_molecular_graphics 'MERCURY (Macrae et al., 2008)'
_computing_publication_material 'MERCURY (Macrae et al., 2008),  Platon (Spek, 2009)''
_computing_structure_refinement 'SHELXL-97 (Sheldrick, 1997)'
_computing_structure_solution 'SHELXS-97 (Sheldrick, 1990)'
_diffrn_ambient_temperature 150(2)
_diffrn_measured_fraction_theta_full 0.994
_diffrn_measured_fraction_theta_max 0.994
_diffrn_measurement_device_type 'MAR345 image plate'
_diffrn_measurement_method '85 images, \D\F 2.0\% '
_diffrn_radiation_monochromator 'Xenocs Fox3D mirror'
_diffrn_radiation_source 'Rigaku UltraX 18 rotating anode'
_diffrn_radiation_type MoK\a
_diffrn_radiation_wavelength 0.71073
_diffrn_reflns_av_R_equivalents '0.0392 av'
_diffrn_reflns_av_unetI/netI 0.0306
_diffrn_reflns_limit_h_max 7
_diffrn_reflns_limit_h_min -6
_diffrn_reflns_limit_k_max 16
_diffrn_reflns_limit_k_min -16
_diffrn_reflns_limit_l_max 22
_diffrn_reflns_limit_l_min -22
_diffrn_reflns_number 9541
_diffrn_reflns_theta_full 25.35
_diffrn_reflns_theta_max 25.35
_diffrn_reflns_theta_min 3.04
_exptl_absorpt_coefficient_mu 0.107
_exptl_absorpt_correction_T_max 1.00000
_exptl_absorpt_correction_T_min 0.47975
_exptl_absorpt_correction_type multi-scan
_exptl_absorpt_process_details
;
CrysAlisPro, Agilent Technologies,
Version 1.171.36.21 (release 14-08-2012 CrysAlis171 .NET)
(compiled Sep 14 2012,17:21:16)
Empirical absorption correction using spherical harmonics,
 implemented in SCALE3 ABSPACK scaling algorithm.
;
_exptl_crystal_colour colourless
_exptl_crystal_density_diffrn 1.372
_exptl_crystal_density_method 'not measured'
_exptl_crystal_description block
_exptl_crystal_F_000 688
_exptl_crystal_size_max 0.40
_exptl_crystal_size_mid 0.25
_exptl_crystal_size_min 0.20
_refine_diff_density_max 0.194
_refine_diff_density_min -0.157
_refine_diff_density_rms 0.039
_refine_ls_extinction_method none
_refine_ls_goodness_of_fit_ref 1.077
_refine_ls_hydrogen_treatment mixed
_refine_ls_matrix_type full
_refine_ls_number_parameters 213
_refine_ls_number_reflns 2860
_refine_ls_number_restraints 0
_refine_ls_restrained_S_all 1.077
_refine_ls_R_factor_all 0.0463
_refine_ls_R_factor_gt 0.0399
_refine_ls_shift/su_max 0.000
_refine_ls_shift/su_mean 0.000
_refine_ls_structure_factor_coef Fsqd
_refine_ls_weighting_details 'calc w=1/[\s^2^(Fo^2^)+(0.0289P)^2^+0.8975P] where P=(Fo^2^+2Fc^2^)/3'
_refine_ls_weighting_scheme calc
_refine_ls_wR_factor_gt 0.0919
_refine_ls_wR_factor_ref 0.0956
_reflns_number_gt 2521
_reflns_number_total 2860
_reflns_threshold_expression >2sigma(I)
_cod_data_source_file cg500181t_si_002.cif
_cod_data_source_block ETI-DHBA
_cod_depositor_comments 'Adding full bibliography for 4510871--4510880.cif.'
_cod_original_sg_symbol_H-M 'P 21/n'
_cod_database_code 4510873

loop_
_symmetry_equiv_pos_as_xyz
'x, y, z'
'-x+1/2, y+1/2, -z+1/2'
'-x, -y, -z'
'x-1/2, -y-1/2, z-1/2'

loop_
_atom_site_label
_atom_site_type_symbol
_atom_site_fract_x
_atom_site_fract_y
_atom_site_fract_z
_atom_site_U_iso_or_equiv
_atom_site_adp_type
_atom_site_occupancy
_atom_site_symmetry_multiplicity
_atom_site_calc_flag
_atom_site_refinement_flags
O1 O 0.6559(2) 0.19551(10) 0.36714(7) 0.0420(4) Uani 1 1 d .
C2 C 0.5004(3) 0.17196(12) 0.32420(9) 0.0267(4) Uani 1 1 d .
C3 C 0.4164(3) 0.22617(14) 0.25649(10) 0.0352(4) Uani 1 1 d .
H3A H 0.5134 0.2171 0.2191 0.042 Uiso 1 1 calc R
H3B H 0.4010 0.2985 0.2656 0.042 Uiso 1 1 calc R
C4 C 0.1988(3) 0.17847(13) 0.23381(9) 0.0298(4) Uani 1 1 d .
H4A H 0.1726 0.1719 0.1811 0.036 Uiso 1 1 calc R
H4B H 0.0820 0.2186 0.2507 0.036 Uiso 1 1 calc R
C5 C 0.2142(3) 0.07574(13) 0.26975(9) 0.0296(4) Uani 1 1 d .
H5A H 0.0756 0.0561 0.2859 0.035 Uiso 1 1 calc R
H5B H 0.2586 0.0240 0.2368 0.035 Uiso 1 1 calc R
N6 N 0.3789(2) 0.09060(10) 0.33102(7) 0.0219(3) Uani 1 1 d .
C7 C 0.4326(3) 0.01597(12) 0.38688(8) 0.0223(3) Uani 1 1 d .
H7 H 0.5639 0.0408 0.4168 0.027 Uiso 1 1 calc R
C8 C 0.4913(3) -0.08485(13) 0.35665(10) 0.0301(4) Uani 1 1 d .
H8A H 0.5226 -0.1330 0.3965 0.036 Uiso 1 1 calc R
H8B H 0.3677 -0.1107 0.3245 0.036 Uiso 1 1 calc R
C9 C 0.6855(3) -0.07706(15) 0.31525(11) 0.0408(5) Uani 1 1 d .
H9A H 0.6554 -0.0291 0.2760 0.061 Uiso 1 1 calc R
H9B H 0.7161 -0.1427 0.2957 0.061 Uiso 1 1 calc R
H9C H 0.8098 -0.0543 0.3475 0.061 Uiso 1 1 calc R
C10 C 0.2573(3) 0.00794(11) 0.43676(8) 0.0216(3) Uani 1 1 d .
N11 N 0.1475(3) 0.08936(11) 0.44716(8) 0.0337(4) Uani 1 1 d .
H11A H 0.0504(16) 0.08853(11) 0.4772(5) 0.040 Uiso 1 1 calc R
H11B H 0.1714(4) 0.1445(9) 0.4240(4) 0.040 Uiso 1 1 calc R
O12 O 0.22826(19) -0.07161(8) 0.46847(6) 0.0269(3) Uani 1 1 d .
C21 C 0.0409(3) 0.38081(12) 0.39287(8) 0.0231(3) Uani 1 1 d .
C22 C -0.1397(3) 0.44000(12) 0.38017(9) 0.0259(4) Uani 1 1 d .
H22 H -0.2729 0.4112 0.3617 0.031 Uiso 1 1 calc R
C23 C -0.1258(3) 0.54179(12) 0.39450(9) 0.0250(4) Uani 1 1 d .
C24 C 0.0705(2) 0.58484(12) 0.42254(8) 0.0220(3) Uani 1 1 d .
C25 C 0.2504(3) 0.52278(12) 0.43453(8) 0.0236(3) Uani 1 1 d .
H25 H 0.3841 0.5509 0.4532 0.028 Uiso 1 1 calc R
C26 C 0.2385(3) 0.42187(12) 0.42002(9) 0.0256(4) Uani 1 1 d .
H26 H 0.3623 0.3809 0.4283 0.031 Uiso 1 1 calc R
O27 O 0.0342(2) 0.28081(8) 0.37982(7) 0.0309(3) Uani 1 1 d .
H27 H -0.107(4) 0.2606(5) 0.3694(3) 0.046 Uiso 1 1 calc R
O28 O -0.30592(19) 0.59702(10) 0.37992(8) 0.0396(3) Uani 1 1 d .
H28 H -0.2775(8) 0.6616(18) 0.3924(4) 0.059 Uiso 1 1 calc R
C29 C 0.0796(3) 0.69240(12) 0.43801(9) 0.0252(4) Uani 1 1 d .
O30 O -0.0786(2) 0.74702(9) 0.42908(7) 0.0375(3) Uani 1 1 d .
O31 O 0.27220(19) 0.72747(9) 0.46133(7) 0.0314(3) Uani 1 1 d .
H31 H 0.2662(2) 0.7947(17) 0.46497(11) 0.047 Uiso 1 1 calc R

loop_
_atom_site_aniso_label
_atom_site_aniso_U_11
_atom_site_aniso_U_22
_atom_site_aniso_U_33
_atom_site_aniso_U_23
_atom_site_aniso_U_13
_atom_site_aniso_U_12
O1 0.0447(8) 0.0386(8) 0.0389(7) 0.0073(6) -0.0111(6) -0.0219(6)
C2 0.0302(9) 0.0246(8) 0.0250(8) 0.0003(7) 0.0026(7) -0.0071(7)
C3 0.0434(11) 0.0316(10) 0.0299(9) 0.0074(8) 0.0007(8) -0.0082(8)
C4 0.0317(9) 0.0339(10) 0.0231(8) 0.0047(7) 0.0009(7) 0.0020(7)
C5 0.0288(9) 0.0325(9) 0.0259(8) 0.0019(7) -0.0033(7) -0.0068(7)
N6 0.0228(7) 0.0218(7) 0.0206(6) 0.0008(5) 0.0003(5) -0.0045(5)
C7 0.0239(8) 0.0209(8) 0.0218(8) 0.0022(6) 0.0009(6) -0.0016(6)
C8 0.0328(9) 0.0239(9) 0.0348(9) -0.0004(7) 0.0088(8) 0.0024(7)
C9 0.0431(11) 0.0406(11) 0.0416(11) 0.0039(9) 0.0169(9) 0.0104(9)
C10 0.0271(8) 0.0179(8) 0.0192(7) -0.0013(6) 0.0005(6) -0.0024(6)
N11 0.0466(9) 0.0210(7) 0.0378(8) 0.0064(6) 0.0228(7) 0.0045(6)
O12 0.0368(7) 0.0180(6) 0.0272(6) 0.0024(5) 0.0086(5) -0.0010(5)
C21 0.0303(9) 0.0192(8) 0.0200(8) -0.0001(6) 0.0046(6) -0.0023(6)
C22 0.0235(8) 0.0275(9) 0.0261(8) 0.0006(7) 0.0007(7) -0.0059(7)
C23 0.0222(8) 0.0266(8) 0.0261(8) 0.0041(7) 0.0026(7) 0.0020(7)
C24 0.0248(8) 0.0207(8) 0.0210(7) 0.0015(6) 0.0053(6) -0.0012(6)
C25 0.0221(8) 0.0236(8) 0.0245(8) 0.0003(7) 0.0005(6) -0.0026(6)
C26 0.0241(8) 0.0216(8) 0.0309(9) 0.0014(7) 0.0024(7) 0.0023(6)
O27 0.0333(7) 0.0193(6) 0.0398(7) -0.0032(5) 0.0030(5) -0.0040(5)
O28 0.0240(7) 0.0281(7) 0.0649(9) 0.0019(6) -0.0025(6) 0.0038(5)
C29 0.0282(9) 0.0236(8) 0.0244(8) 0.0014(7) 0.0055(7) -0.0007(7)
O30 0.0337(7) 0.0237(6) 0.0553(8) -0.0024(6) 0.0055(6) 0.0054(5)
O31 0.0329(7) 0.0197(6) 0.0412(7) -0.0059(5) 0.0024(5) -0.0033(5)

loop_
_atom_type_symbol
_atom_type_description
_atom_type_scat_dispersion_real
_atom_type_scat_dispersion_imag
_atom_type_scat_source
C C 0.0033 0.0016 'International Tables Vol C Tables 4.2.6.8 and 6.1.1.4'
H H 0.0000 0.0000 'International Tables Vol C Tables 4.2.6.8 and 6.1.1.4'
N N 0.0061 0.0033 'International Tables Vol C Tables 4.2.6.8 and 6.1.1.4'
O O 0.0106 0.0060 'International Tables Vol C Tables 4.2.6.8 and 6.1.1.4'

loop_
_geom_angle_atom_site_label_1
_geom_angle_atom_site_label_2
_geom_angle_atom_site_label_3
_geom_angle
O1 C2 N6 124.04(15)
O1 C2 C3 127.09(15)
N6 C2 C3 108.86(14)
C2 C3 C4 104.47(14)
C2 C3 H3A 110.9
C4 C3 H3A 110.9
C2 C3 H3B 110.9
C4 C3 H3B 110.9
H3A C3 H3B 108.9
C3 C4 C5 104.12(13)
C3 C4 H4A 110.9
C5 C4 H4A 110.9
C3 C4 H4B 110.9
C5 C4 H4B 110.9
H4A C4 H4B 109.0
N6 C5 C4 103.14(13)
N6 C5 H5A 111.1
C4 C5 H5A 111.1
N6 C5 H5B 111.1
C4 C5 H5B 111.1
H5A C5 H5B 109.1
C2 N6 C7 122.43(13)
C2 N6 C5 113.01(13)
C7 N6 C5 123.64(13)
N6 C7 C8 112.50(13)
N6 C7 C10 111.47(13)
C8 C7 C10 112.84(13)
N6 C7 H7 106.5
C8 C7 H7 106.5
C10 C7 H7 106.5
C9 C8 C7 111.83(14)
C9 C8 H8A 109.3
C7 C8 H8A 109.3
C9 C8 H8B 109.3
C7 C8 H8B 109.3
H8A C8 H8B 107.9
C8 C9 H9A 109.5
C8 C9 H9B 109.5
H9A C9 H9B 109.5
C8 C9 H9C 109.5
H9A C9 H9C 109.5
H9B C9 H9C 109.5
O12 C10 N11 121.94(15)
O12 C10 C7 120.63(14)
N11 C10 C7 117.35(13)
C10 N11 H11A 120.0
C10 N11 H11B 120.0
H11A N11 H11B 120.0
O27 C21 C22 121.68(15)
O27 C21 C26 117.38(14)
C22 C21 C26 120.93(15)
C21 C22 C23 119.80(15)
C21 C22 H22 120.1
C23 C22 H22 120.1
O28 C23 C22 117.66(15)
O28 C23 C24 121.90(15)
C22 C23 C24 120.44(15)
C25 C24 C23 118.27(15)
C25 C24 C29 122.52(14)
C23 C24 C29 119.21(14)
C26 C25 C24 121.70(15)
C26 C25 H25 119.2
C24 C25 H25 119.2
C25 C26 C21 118.86(15)
C25 C26 H26 120.6
C21 C26 H26 120.6
C21 O27 H27 109.5
C23 O28 H28 109.5
O30 C29 O31 121.84(15)
O30 C29 C24 122.91(15)
O31 C29 C24 115.23(14)
C29 O31 H31 109.5

loop_
_geom_bond_atom_site_label_1
_geom_bond_atom_site_label_2
_geom_bond_distance
O1 C2 1.234(2)
C2 N6 1.344(2)
C2 C3 1.507(2)
C3 C4 1.524(2)
C3 H3A 0.9900
C3 H3B 0.9900
C4 C5 1.530(2)
C4 H4A 0.9900
C4 H4B 0.9900
C5 N6 1.470(2)
C5 H5A 0.9900
C5 H5B 0.9900
N6 C7 1.460(2)
C7 C8 1.526(2)
C7 C10 1.530(2)
C7 H7 1.0000
C8 C9 1.524(2)
C8 H8A 0.9900
C8 H8B 0.9900
C9 H9A 0.9800
C9 H9B 0.9800
C9 H9C 0.9800
C10 O12 1.2440(18)
C10 N11 1.316(2)
N11 H11A 0.8788
N11 H11B 0.8788
C21 O27 1.3606(19)
C21 C22 1.382(2)
C21 C26 1.399(2)
C22 C23 1.390(2)
C22 H22 0.9500
C23 O28 1.353(2)
C23 C24 1.407(2)
C24 C25 1.400(2)
C24 C29 1.468(2)
C25 C26 1.378(2)
C25 H25 0.9500
C26 H26 0.9500
O27 H27 0.9281
O28 H28 0.9085
C29 O30 1.229(2)
C29 O31 1.324(2)
O31 H31 0.9038

loop_
_geom_torsion_atom_site_label_1
_geom_torsion_atom_site_label_2
_geom_torsion_atom_site_label_3
_geom_torsion_atom_site_label_4
_geom_torsion
O1 C2 C3 C4 -168.13(18)
N6 C2 C3 C4 12.64(19)
C2 C3 C4 C5 -22.92(18)
C3 C4 C5 N6 24.62(17)
O1 C2 N6 C7 -6.2(3)
C3 C2 N6 C7 173.03(14)
O1 C2 N6 C5 -175.57(17)
C3 C2 N6 C5 3.7(2)
C4 C5 N6 C2 -18.27(19)
C4 C5 N6 C7 172.53(14)
C2 N6 C7 C8 -113.53(17)
C5 N6 C7 C8 54.7(2)
C2 N6 C7 C10 118.56(16)
C5 N6 C7 C10 -73.24(18)
N6 C7 C8 C9 60.34(19)
C10 C7 C8 C9 -172.48(14)
N6 C7 C10 O12 152.32(14)
C8 C7 C10 O12 24.6(2)
N6 C7 C10 N11 -30.9(2)
C8 C7 C10 N11 -158.67(15)
O27 C21 C22 C23 179.76(15)
C26 C21 C22 C23 0.0(2)
C21 C22 C23 O28 178.76(15)
C21 C22 C23 C24 -0.6(2)
O28 C23 C24 C25 -178.52(15)
C22 C23 C24 C25 0.8(2)
O28 C23 C24 C29 1.4(2)
C22 C23 C24 C29 -179.23(15)
C23 C24 C25 C26 -0.4(2)
C29 C24 C25 C26 179.67(15)
C24 C25 C26 C21 -0.2(2)
O27 C21 C26 C25 -179.33(14)
C22 C21 C26 C25 0.5(2)
C25 C24 C29 O30 -178.39(16)
C23 C24 C29 O30 1.7(2)
C25 C24 C29 O31 2.7(2)
C23 C24 C29 O31 -177.21(14)
